data_4037006
loop_
_publ_author_name
'Kundu, Priyanka'
'Mondal, Amrita'
'Chowdhury, Chinmay'

_publ_section_title
;
 A Palladium-Catalyzed Method for the Synthesis of
 2-(\a-Styryl)-2,3-dihydroquinazolin-4-ones and
 3-(\a-Styryl)-3,4-dihydro-1,2,4-benzothiadiazine-1,1-dioxide: Access to
 2-(\a-Styryl)quinazolin-4(3H)-ones and
 3-(\a-Styryl)-1,2,4-benzothiadiazine-1,1-dioxides.
;
_journal_issue 15
_journal_name_full 'The Journal of organic chemistry'
_journal_page_first 6596
_journal_page_last 6608
_journal_paper_doi 10.1021/acs.joc.6b01242
_journal_volume 81
_journal_year 2016
_chemical_formula_moiety 'C24 H22 N2 O3 S'
_chemical_formula_sum 'C24 H22 N2 O3 S'
_chemical_formula_weight 418.49
_chemical_melting_point 465.6(5)
_chemical_name_systematic 3-methyl-2-(1-phenylvinyl)-1-tosyl-2,3-dihydroquinazolin-4(1H)-one
_space_group_crystal_system triclinic
_space_group_IT_number 2
_space_group_name_Hall '-P 1'
_space_group_name_H-M_alt 'P -1'
_atom_sites_solution_hydrogens mixed
_atom_sites_solution_primary direct
_audit_creation_date 2016-02-25
_audit_creation_method
;
Olex2 1.2
(compiled 2015.01.26 svn.r3150 for OlexSys, GUI svn.r4998)
;
_cell_angle_alpha 82.627(10)
_cell_angle_beta 81.964(10)
_cell_angle_gamma 77.726(9)
_cell_formula_units_Z 2
_cell_length_a 8.0522(11)
_cell_length_b 11.3712(17)
_cell_length_c 12.2775(19)
_cell_measurement_reflns_used 2712
_cell_measurement_temperature 293.15
_cell_measurement_theta_max 27.343
_cell_measurement_theta_min 1.842
_cell_volume 1082.0(3)
_computing_cell_refinement 'SAINT v7.34A (Bruker, 200?)'
_computing_data_reduction 'SAINT v7.34A (Bruker, 200?)'
_computing_molecular_graphics 'Olex2 (Dolomanov et al., 2009)'
_computing_publication_material 'Olex2 (Dolomanov et al., 2009)'
_computing_structure_refinement 'ShelXL (Sheldrick, 2008)'
_computing_structure_solution 'ShelXT (Sheldrick, 2015)'
_diffrn_ambient_temperature 293.15
_diffrn_measured_fraction_theta_full 0.999
_diffrn_measured_fraction_theta_max 0.990
_diffrn_measurement_device_type 'CCD area detector'
_diffrn_measurement_method 'phi and omega scans'
_diffrn_radiation_monochromator graphite
_diffrn_radiation_type MoK\a
_diffrn_radiation_wavelength 0.71073
_diffrn_reflns_av_R_equivalents 0.0614
_diffrn_reflns_av_unetI/netI 0.0752
_diffrn_reflns_Laue_measured_fraction_full 0.999
_diffrn_reflns_Laue_measured_fraction_max 0.990
_diffrn_reflns_limit_h_max 10
_diffrn_reflns_limit_h_min -10
_diffrn_reflns_limit_k_max 14
_diffrn_reflns_limit_k_min -14
_diffrn_reflns_limit_l_max 15
_diffrn_reflns_limit_l_min -15
_diffrn_reflns_number 19686
_diffrn_reflns_point_group_measured_fraction_full 0.999
_diffrn_reflns_point_group_measured_fraction_max 0.990
_diffrn_reflns_theta_full 26.000
_diffrn_reflns_theta_max 27.373
_diffrn_reflns_theta_min 1.842
_exptl_absorpt_coefficient_mu 0.177
_exptl_absorpt_correction_T_max 1
_exptl_absorpt_correction_T_min 0.800955
_exptl_absorpt_correction_type multi-scan
_exptl_absorpt_process_details
;
SADABS-2004/1 (Bruker,2004) was used for absorption correction.
R(int) was 0.0786 before and 0.0473 after correction.
The Ratio of minimum to maximum transmission is 0.8010.
The \l/2 correction factor is 0.0015.
;
_exptl_crystal_colour 'clear yellowish white'
_exptl_crystal_colour_lustre clear
_exptl_crystal_colour_modifier yellowish
_exptl_crystal_colour_primary white
_exptl_crystal_density_diffrn 1.284
_exptl_crystal_description needle
_exptl_crystal_F_000 440
_exptl_crystal_size_max 0.4
_exptl_crystal_size_mid 0.2
_exptl_crystal_size_min 0.1
_refine_diff_density_max 0.239
_refine_diff_density_min -0.257
_refine_diff_density_rms 0.046
_refine_ls_extinction_method none
_refine_ls_goodness_of_fit_ref 0.992
_refine_ls_hydrogen_treatment mixed
_refine_ls_matrix_type full
_refine_ls_number_parameters 279
_refine_ls_number_reflns 4854
_refine_ls_number_restraints 0
_refine_ls_restrained_S_all 0.992
_refine_ls_R_factor_all 0.1128
_refine_ls_R_factor_gt 0.0511
_refine_ls_shift/su_max 0.005
_refine_ls_shift/su_mean 0.000
_refine_ls_structure_factor_coef Fsqd
_refine_ls_weighting_details 'w=1/[\s^2^(Fo^2^)+(0.0760P)^2^] where P=(Fo^2^+2Fc^2^)/3'
_refine_ls_weighting_scheme calc
_refine_ls_wR_factor_gt 0.1313
_refine_ls_wR_factor_ref 0.1597
_reflns_Friedel_coverage 0.000
_reflns_number_gt 2570
_reflns_number_total 4854
_reflns_threshold_expression 'I > 2\s(I)'
_cod_data_source_file 9aa.cif
_cod_data_source_block cc_amr2_22_1_0m
_cod_depositor_comments
;
The following automatic conversions were performed:

data item '_chemical_melting_point' value '192-193 degree centigrade'
was changed to '465.6(5)' -- it was converted from degrees Celsius(C)
to Kelvins(K), the average value was taken and precision was
estimated.

Automatic conversion script
Id: cif_fix_values 6909 2019-04-08 15:41:33Z antanas 
;
_cod_database_code 4037006
_shelx_space_group_comment
;
The symmetry employed for this shelxl refinement is uniquely defined
by the following loop, which should always be used as a source of
symmetry information in preference to the above space-group names.
They are only intended as comments.
;
_olex2_refinement_description
;
1. Fixed Uiso
 At 1.2 times of:
  All C(H) groups
 At 1.5 times of:
  All C(H,H) groups, All C(H,H,H) groups
2.a Ternary CH refined with riding coordinates:
 C1(H009)
2.b Aromatic/amide H refined with riding coordinates:
 C4(H00F), C5(H00H), C6(H00N), C7(H00D), C12(H00P), C13(H00T), C14(H00S),
 C15(H00Q), C16(H00L), C18(H00I), C19(H00M), C21(H00K), C22(H00E)
2.c Idealised Me refined as rotating group:
 C23(H00O,H00R,H00U), C24(H00C,H00G,H00J)
;
_shelx_shelxl_version_number 2014/7
_olex2_submission_special_instructions 'No special instructions were received'

loop_
_space_group_symop_operation_xyz
'x, y, z'
'-x, -y, -z'

loop_
_atom_site_label
_atom_site_type_symbol
_atom_site_fract_x
_atom_site_fract_y
_atom_site_fract_z
_atom_site_U_iso_or_equiv
_atom_site_adp_type
_atom_site_occupancy
_atom_site_site_symmetry_order
_atom_site_calc_flag
_atom_site_refinement_flags_posn
S1 S 0.28621(7) 0.73520(6) 0.89776(6) 0.0546(2) Uani 1 1 d .
O1 O 0.76859(19) 0.77463(16) 0.61829(15) 0.0712(6) Uani 1 1 d .
O2 O 0.11048(19) 0.79112(16) 0.89375(15) 0.0703(6) Uani 1 1 d .
O3 O 0.3362(2) 0.64658(16) 0.98826(14) 0.0686(5) Uani 1 1 d .
N1 N 0.3472(2) 0.66263(16) 0.78281(16) 0.0457(5) Uani 1 1 d .
N2 N 0.6556(2) 0.63623(17) 0.74089(17) 0.0514(5) Uani 1 1 d .
C1 C 0.5114(3) 0.5749(2) 0.7777(2) 0.0493(6) Uani 1 1 d .
H009 H 0.5254 0.5366 0.8529 0.059 Uiso 1 1 calc R
C2 C 0.6453(3) 0.7281(2) 0.6575(2) 0.0501(6) Uani 1 1 d .
C3 C 0.4736(3) 0.7720(2) 0.61742(19) 0.0446(6) Uani 1 1 d .
C4 C 0.4549(3) 0.8505(2) 0.5214(2) 0.0530(6) Uani 1 1 d .
H00F H 0.5510 0.8735 0.4803 0.064 Uiso 1 1 calc R
C5 C 0.2953(3) 0.8950(2) 0.4860(2) 0.0620(7) Uani 1 1 d .
H00H H 0.2838 0.9491 0.4227 0.074 Uiso 1 1 calc R
C6 C 0.1522(3) 0.8577(2) 0.5463(2) 0.0653(8) Uani 1 1 d .
H00N H 0.0453 0.8853 0.5216 0.078 Uiso 1 1 calc R
C7 C 0.1673(3) 0.7802(2) 0.6427(2) 0.0554(7) Uani 1 1 d .
H00D H 0.0710 0.7561 0.6825 0.066 Uiso 1 1 calc R
C8 C 0.3271(3) 0.7384(2) 0.6795(2) 0.0449(6) Uani 1 1 d .
C9 C 0.5037(3) 0.4752(2) 0.7064(2) 0.0515(6) Uani 1 1 d .
C10 C 0.6287(4) 0.4408(3) 0.6275(3) 0.0723(9) Uani 1 1 d .
H00A H 0.629(4) 0.377(3) 0.586(3) 0.108 Uiso 1 1 d R
H00B H 0.722(4) 0.481(3) 0.605(3) 0.108 Uiso 1 1 d R
C11 C 0.3524(3) 0.4150(2) 0.7341(2) 0.0546(6) Uani 1 1 d .
C12 C 0.2865(3) 0.3719(2) 0.6513(3) 0.0717(8) Uani 1 1 d .
H00P H 0.3352 0.3832 0.5784 0.086 Uiso 1 1 calc R
C13 C 0.1496(4) 0.3126(3) 0.6752(4) 0.0896(10) Uani 1 1 d .
H00T H 0.1073 0.2845 0.6189 0.108 Uiso 1 1 calc R
C14 C 0.0770(4) 0.2956(3) 0.7834(4) 0.0889(11) Uani 1 1 d .
H00S H -0.0131 0.2545 0.7999 0.107 Uiso 1 1 calc R
C15 C 0.1364(3) 0.3388(3) 0.8667(3) 0.0765(9) Uani 1 1 d .
H00Q H 0.0860 0.3276 0.9392 0.092 Uiso 1 1 calc R
C16 C 0.2728(3) 0.3996(2) 0.8424(2) 0.0635(7) Uani 1 1 d .
H00L H 0.3112 0.4303 0.8989 0.076 Uiso 1 1 calc R
C17 C 0.4078(3) 0.8496(2) 0.8842(2) 0.0490(6) Uani 1 1 d .
C18 C 0.5641(3) 0.8246(2) 0.9267(2) 0.0602(7) Uani 1 1 d .
H00I H 0.5981 0.7516 0.9689 0.072 Uiso 1 1 calc R
C19 C 0.6689(3) 0.9089(3) 0.9059(2) 0.0656(8) Uani 1 1 d .
H00M H 0.7730 0.8916 0.9350 0.079 Uiso 1 1 calc R
C20 C 0.6232(3) 1.0179(3) 0.8430(2) 0.0612(7) Uani 1 1 d .
C21 C 0.4643(3) 1.0432(2) 0.8032(2) 0.0647(7) Uani 1 1 d .
H00K H 0.4297 1.1170 0.7624 0.078 Uiso 1 1 calc R
C22 C 0.3564(3) 0.9603(2) 0.8235(2) 0.0571(7) Uani 1 1 d .
H00E H 0.2506 0.9787 0.7966 0.069 Uiso 1 1 calc R
C23 C 0.7420(4) 1.1076(3) 0.8191(3) 0.0937(10) Uani 1 1 d .
H00O H 0.8197 1.0893 0.7540 0.141 Uiso 1 1 calc GR
H00R H 0.8057 1.1021 0.8807 0.141 Uiso 1 1 calc GR
H00U H 0.6758 1.1880 0.8075 0.141 Uiso 1 1 calc GR
C24 C 0.8193(3) 0.5894(3) 0.7863(2) 0.0736(9) Uani 1 1 d .
H00C H 0.8059 0.5255 0.8441 0.110 Uiso 1 1 calc GR
H00G H 0.8540 0.6534 0.8158 0.110 Uiso 1 1 calc GR
H00J H 0.9049 0.5587 0.7287 0.110 Uiso 1 1 calc GR

loop_
_atom_site_aniso_label
_atom_site_aniso_U_11
_atom_site_aniso_U_22
_atom_site_aniso_U_33
_atom_site_aniso_U_23
_atom_site_aniso_U_13
_atom_site_aniso_U_12
S1 0.0502(4) 0.0549(4) 0.0589(5) -0.0029(3) 0.0043(3) -0.0197(3)
O1 0.0447(9) 0.0765(13) 0.0918(15) 0.0148(11) -0.0033(9) -0.0274(9)
O2 0.0443(9) 0.0788(13) 0.0869(14) -0.0198(11) 0.0117(8) -0.0159(8)
O3 0.0895(13) 0.0631(12) 0.0534(12) 0.0090(10) -0.0003(9) -0.0294(10)
N1 0.0432(10) 0.0407(11) 0.0531(13) -0.0016(10) -0.0008(8) -0.0131(8)
N2 0.0384(10) 0.0462(12) 0.0681(14) 0.0071(11) -0.0082(9) -0.0117(8)
C1 0.0454(12) 0.0438(14) 0.0575(16) 0.0042(12) -0.0051(11) -0.0123(10)
C2 0.0403(12) 0.0490(15) 0.0620(17) -0.0051(13) -0.0006(11) -0.0145(11)
C3 0.0434(12) 0.0389(13) 0.0526(15) -0.0043(12) -0.0046(10) -0.0113(10)
C4 0.0561(14) 0.0485(15) 0.0551(16) 0.0013(13) -0.0030(12) -0.0181(11)
C5 0.0722(17) 0.0538(17) 0.0609(18) 0.0050(14) -0.0172(14) -0.0146(13)
C6 0.0546(15) 0.0621(18) 0.080(2) -0.0002(16) -0.0222(14) -0.0092(13)
C7 0.0412(13) 0.0535(16) 0.0732(19) 0.0004(14) -0.0072(12) -0.0169(11)
C8 0.0438(12) 0.0373(13) 0.0556(16) -0.0040(12) -0.0062(10) -0.0126(10)
C9 0.0562(14) 0.0392(14) 0.0573(17) 0.0030(12) -0.0059(12) -0.0106(11)
C10 0.0734(19) 0.0573(19) 0.083(2) -0.0126(16) 0.0103(17) -0.0152(15)
C11 0.0585(14) 0.0379(14) 0.0666(18) 0.0014(13) -0.0080(13) -0.0114(11)
C12 0.0765(18) 0.0584(18) 0.084(2) -0.0172(16) -0.0108(16) -0.0148(15)
C13 0.079(2) 0.069(2) 0.133(3) -0.026(2) -0.029(2) -0.0211(17)
C14 0.0631(18) 0.064(2) 0.146(4) -0.005(2) -0.017(2) -0.0272(15)
C15 0.0593(16) 0.064(2) 0.101(3) 0.0197(18) -0.0064(16) -0.0197(14)
C16 0.0632(16) 0.0538(17) 0.073(2) 0.0109(15) -0.0099(14) -0.0197(13)
C17 0.0481(13) 0.0466(15) 0.0523(16) -0.0050(12) -0.0011(11) -0.0125(11)
C18 0.0663(16) 0.0522(17) 0.0618(18) 0.0011(14) -0.0158(13) -0.0096(13)
C19 0.0521(14) 0.073(2) 0.077(2) -0.0131(17) -0.0103(13) -0.0189(13)
C20 0.0690(17) 0.0621(18) 0.0589(18) -0.0134(15) 0.0012(13) -0.0287(14)
C21 0.0831(19) 0.0478(16) 0.0647(19) 0.0000(14) -0.0064(15) -0.0208(14)
C22 0.0564(14) 0.0498(16) 0.0654(18) -0.0077(14) -0.0083(12) -0.0092(12)
C23 0.108(2) 0.099(3) 0.092(2) -0.016(2) 0.0050(19) -0.065(2)
C24 0.0464(14) 0.071(2) 0.098(2) 0.0095(17) -0.0175(14) -0.0044(13)

loop_
_atom_type_symbol
_atom_type_description
_atom_type_scat_dispersion_real
_atom_type_scat_dispersion_imag
_atom_type_scat_source
C C 0.0033 0.0016 'International Tables Vol C Tables 4.2.6.8 and 6.1.1.4'
H H 0.0000 0.0000 'International Tables Vol C Tables 4.2.6.8 and 6.1.1.4'
N N 0.0061 0.0033 'International Tables Vol C Tables 4.2.6.8 and 6.1.1.4'
O O 0.0106 0.0060 'International Tables Vol C Tables 4.2.6.8 and 6.1.1.4'
S S 0.1246 0.1234 'International Tables Vol C Tables 4.2.6.8 and 6.1.1.4'

loop_
_geom_angle_atom_site_label_1
_geom_angle_atom_site_label_2
_geom_angle_atom_site_label_3
_geom_angle
O2 S1 O3 120.14(11)
O2 S1 N1 106.15(10)
O2 S1 C17 108.62(11)
O3 S1 N1 105.58(10)
O3 S1 C17 109.51(11)
N1 S1 C17 105.89(10)
C1 N1 S1 117.46(15)
C8 N1 S1 115.25(14)
C8 N1 C1 111.83(17)
C1 N2 C24 119.36(19)
C2 N2 C1 120.88(18)
C2 N2 C24 119.42(18)
N1 C1 H009 107.4
N1 C1 C9 109.57(18)
N2 C1 N1 110.96(17)
N2 C1 H009 107.4
N2 C1 C9 113.78(19)
C9 C1 H009 107.4
O1 C2 N2 122.5(2)
O1 C2 C3 121.4(2)
N2 C2 C3 116.06(18)
C4 C3 C2 120.7(2)
C4 C3 C8 119.0(2)
C8 C3 C2 120.2(2)
C3 C4 H00F 119.5
C5 C4 C3 121.0(2)
C5 C4 H00F 119.5
C4 C5 H00H 120.4
C4 C5 C6 119.3(2)
C6 C5 H00H 120.4
C5 C6 H00N 119.6
C7 C6 C5 120.8(2)
C7 C6 H00N 119.6
C6 C7 H00D 120.2
C6 C7 C8 119.7(2)
C8 C7 H00D 120.2
C3 C8 N1 118.38(18)
C7 C8 N1 121.45(19)
C7 C8 C3 120.2(2)
C10 C9 C1 121.4(2)
C10 C9 C11 121.9(3)
C11 C9 C1 116.7(2)
C9 C10 H00A 122(2)
C9 C10 H00B 124(2)
H00A C10 H00B 114(3)
C12 C11 C9 120.3(2)
C12 C11 C16 117.8(2)
C16 C11 C9 121.9(2)
C11 C12 H00P 119.3
C13 C12 C11 121.5(3)
C13 C12 H00P 119.3
C12 C13 H00T 120.3
C14 C13 C12 119.4(3)
C14 C13 H00T 120.3
C13 C14 H00S 119.7
C15 C14 C13 120.7(3)
C15 C14 H00S 119.7
C14 C15 H00Q 120.1
C14 C15 C16 119.9(3)
C16 C15 H00Q 120.1
C11 C16 H00L 119.6
C15 C16 C11 120.7(3)
C15 C16 H00L 119.6
C18 C17 S1 119.3(2)
C18 C17 C22 119.6(2)
C22 C17 S1 120.85(18)
C17 C18 H00I 120.2
C19 C18 C17 119.7(2)
C19 C18 H00I 120.2
C18 C19 H00M 119.1
C20 C19 C18 121.8(2)
C20 C19 H00M 119.1
C19 C20 C21 118.0(2)
C19 C20 C23 120.9(3)
C21 C20 C23 121.2(3)
C20 C21 H00K 119.4
C22 C21 C20 121.2(3)
C22 C21 H00K 119.4
C17 C22 H00E 120.2
C21 C22 C17 119.6(2)
C21 C22 H00E 120.2
C20 C23 H00O 109.5
C20 C23 H00R 109.5
C20 C23 H00U 109.5
H00O C23 H00R 109.5
H00O C23 H00U 109.5
H00R C23 H00U 109.5
N2 C24 H00C 109.5
N2 C24 H00G 109.5
N2 C24 H00J 109.5
H00C C24 H00G 109.5
H00C C24 H00J 109.5
H00G C24 H00J 109.5

loop_
_geom_bond_atom_site_label_1
_geom_bond_atom_site_label_2
_geom_bond_distance
S1 O2 1.4275(17)
S1 O3 1.4413(18)
S1 N1 1.687(2)
S1 C17 1.766(2)
O1 C2 1.234(2)
N1 C1 1.476(3)
N1 C8 1.448(3)
N2 C1 1.468(3)
N2 C2 1.363(3)
N2 C24 1.471(3)
C1 H009 0.9800
C1 C9 1.534(3)
C2 C3 1.496(3)
C3 C4 1.390(3)
C3 C8 1.408(3)
C4 H00F 0.9300
C4 C5 1.385(3)
C5 H00H 0.9300
C5 C6 1.394(3)
C6 H00N 0.9300
C6 C7 1.385(3)
C7 H00D 0.9300
C7 C8 1.391(3)
C9 C10 1.328(4)
C9 C11 1.500(3)
C10 H00A 0.94(3)
C10 H00B 0.95(3)
C11 C12 1.394(4)
C11 C16 1.400(3)
C12 H00P 0.9300
C12 C13 1.390(4)
C13 H00T 0.9300
C13 C14 1.382(5)
C14 H00S 0.9300
C14 C15 1.371(4)
C15 H00Q 0.9300
C15 C16 1.398(3)
C16 H00L 0.9300
C17 C18 1.389(3)
C17 C22 1.392(3)
C18 H00I 0.9300
C18 C19 1.384(3)
C19 H00M 0.9300
C19 C20 1.381(4)
C20 C21 1.393(3)
C20 C23 1.517(4)
C21 H00K 0.9300
C21 C22 1.390(3)
C22 H00E 0.9300
C23 H00O 0.9600
C23 H00R 0.9600
C23 H00U 0.9600
C24 H00C 0.9600
C24 H00G 0.9600
C24 H00J 0.9600

loop_
_geom_torsion_atom_site_label_1
_geom_torsion_atom_site_label_2
_geom_torsion_atom_site_label_3
_geom_torsion_atom_site_label_4
_geom_torsion
S1 N1 C1 N2 -83.1(2)
S1 N1 C1 C9 150.42(15)
S1 N1 C8 C3 102.7(2)
S1 N1 C8 C7 -75.6(2)
S1 C17 C18 C19 172.9(2)
S1 C17 C22 C21 -172.5(2)
O1 C2 C3 C4 12.2(4)
O1 C2 C3 C8 -164.9(2)
O2 S1 N1 C1 -166.73(15)
O2 S1 N1 C8 58.17(16)
O2 S1 C17 C18 155.31(19)
O2 S1 C17 C22 -30.3(2)
O3 S1 N1 C1 -38.16(17)
O3 S1 N1 C8 -173.26(13)
O3 S1 C17 C18 22.4(2)
O3 S1 C17 C22 -163.29(19)
N1 S1 C17 C18 -91.0(2)
N1 S1 C17 C22 83.3(2)
N1 C1 C9 C10 132.1(2)
N1 C1 C9 C11 -50.8(3)
N2 C1 C9 C10 7.2(3)
N2 C1 C9 C11 -175.62(19)
N2 C2 C3 C4 -169.2(2)
N2 C2 C3 C8 13.6(3)
C1 N1 C8 C3 -34.8(3)
C1 N1 C8 C7 146.8(2)
C1 N2 C2 O1 -173.7(2)
C1 N2 C2 C3 7.8(3)
C1 C9 C11 C12 148.3(2)
C1 C9 C11 C16 -31.8(3)
C2 N2 C1 N1 -41.3(3)
C2 N2 C1 C9 82.8(3)
C2 C3 C4 C5 -177.6(2)
C2 C3 C8 N1 1.0(3)
C2 C3 C8 C7 179.4(2)
C3 C4 C5 C6 -1.7(4)
C4 C3 C8 N1 -176.2(2)
C4 C3 C8 C7 2.2(3)
C4 C5 C6 C7 2.1(4)
C5 C6 C7 C8 -0.3(4)
C6 C7 C8 N1 176.5(2)
C6 C7 C8 C3 -1.8(4)
C8 N1 C1 N2 53.4(2)
C8 N1 C1 C9 -73.0(2)
C8 C3 C4 C5 -0.4(4)
C9 C11 C12 C13 178.1(2)
C9 C11 C16 C15 -177.4(2)
C10 C9 C11 C12 -34.6(4)
C10 C9 C11 C16 145.3(3)
C11 C12 C13 C14 0.0(4)
C12 C11 C16 C15 2.5(4)
C12 C13 C14 C15 1.3(5)
C13 C14 C15 C16 -0.6(5)
C14 C15 C16 C11 -1.4(4)
C16 C11 C12 C13 -1.9(4)
C17 S1 N1 C1 77.93(17)
C17 S1 N1 C8 -57.17(16)
C17 C18 C19 C20 -0.4(4)
C18 C17 C22 C21 1.9(4)
C18 C19 C20 C21 2.0(4)
C18 C19 C20 C23 -178.6(3)
C19 C20 C21 C22 -1.7(4)
C20 C21 C22 C17 -0.3(4)
C22 C17 C18 C19 -1.6(4)
C23 C20 C21 C22 178.9(2)
C24 N2 C1 N1 145.3(2)
C24 N2 C1 C9 -90.6(3)
C24 N2 C2 O1 -0.4(4)
C24 N2 C2 C3 -178.9(2)
